data_4305054
loop_
_publ_author_name
'Chaitali Biswas'
'Michael G. B. Drew'
'Ashutosh Ghosh'

_publ_section_title
;
Stabilization of a Helical Water Chain in a Metal-Organic Host of a
Trinuclear Schiff Base Complex
;
_journal_name_full 'Inorganic Chemistry'
_journal_page_first 4513
_journal_page_last 4519
_journal_paper_doi 10.1021/ic8002542
_journal_volume 47
_journal_year 2008
_chemical_formula_sum 'C18 H38 Cu2 N8 Ni O8'
_chemical_formula_weight 680.36
_chemical_name_systematic
; 
 ? 
;
_space_group_IT_number 14
_symmetry_cell_setting monoclinic
_symmetry_space_group_name_Hall '-P 2yab'
_symmetry_space_group_name_H-M 'P 1 21/a 1'
_atom_sites_solution_hydrogens geom
_atom_sites_solution_primary direct
_atom_sites_solution_secondary difmap
_audit_creation_method SHELXL-97
_cell_angle_alpha 90.00
_cell_angle_beta 109.736(5)
_cell_angle_gamma 90.00
_cell_formula_units_Z 2
_cell_length_a 8.8433(3)
_cell_length_b 14.1730(7)
_cell_length_c 11.6532(5)
_cell_measurement_temperature 150(2)
_cell_volume 1374.77(11)
_computing_cell_refinement 'Crysalis, Oxford Diffraction'
_computing_data_collection 'Crysalis, Oxford Diffraction'
_computing_data_reduction 'Crysalis, Oxford Diffraction'
_computing_molecular_graphics PLATON(Spek,2004)
_computing_structure_refinement 'SHELXL-97 (Sheldrick, 1997)'
_computing_structure_solution 'SHELXS-97 (Sheldrick, 1997)'
_diffrn_ambient_temperature 150(2)
_diffrn_measured_fraction_theta_full 0.970
_diffrn_measured_fraction_theta_max 0.970
_diffrn_measurement_device 'Oxford Diffaction X-Calibur System'
_diffrn_measurement_method '321 frames, counting time 10 s.'
_diffrn_radiation_monochromator graphite
_diffrn_radiation_source 'fine-focus sealed tube'
_diffrn_radiation_type MoK\a
_diffrn_radiation_wavelength 0.71073
_diffrn_reflns_av_R_equivalents 0.0710
_diffrn_reflns_av_sigmaI/netI 0.0952
_diffrn_reflns_limit_h_max 12
_diffrn_reflns_limit_h_min -6
_diffrn_reflns_limit_k_max 19
_diffrn_reflns_limit_k_min -12
_diffrn_reflns_limit_l_max 15
_diffrn_reflns_limit_l_min -16
_diffrn_reflns_number 6920
_diffrn_reflns_theta_full 29.99
_diffrn_reflns_theta_max 29.99
_diffrn_reflns_theta_min 2.84
_exptl_absorpt_coefficient_mu 2.266
_exptl_absorpt_correction_T_max 1.000
_exptl_absorpt_correction_T_min 0.799
_exptl_absorpt_correction_type empirical
_exptl_absorpt_process_details 'ABSPACK, Oxford Diffraction Ltd'
_exptl_crystal_colour black
_exptl_crystal_density_diffrn 1.644
_exptl_crystal_density_method 'not measured'
_exptl_crystal_description block
_exptl_crystal_F_000 704
_exptl_crystal_size_max 0.08
_exptl_crystal_size_mid 0.06
_exptl_crystal_size_min 0.05
_refine_diff_density_max 1.655
_refine_diff_density_min -1.091
_refine_diff_density_rms 0.179
_refine_ls_extinction_method none
_refine_ls_goodness_of_fit_ref 1.032
_refine_ls_hydrogen_treatment mixed
_refine_ls_matrix_type full
_refine_ls_number_parameters 189
_refine_ls_number_reflns 3890
_refine_ls_number_restraints 11
_refine_ls_restrained_S_all 1.031
_refine_ls_R_factor_all 0.0715
_refine_ls_R_factor_gt 0.0551
_refine_ls_shift/su_max 0.001
_refine_ls_shift/su_mean 0.000
_refine_ls_structure_factor_coef Fsqd
_refine_ls_weighting_details
;
_refine_ls_weighting_details 
  w=1/[\s^2^(Fo^2^)+(0.0831P)^2^+0.0000P] where P=(Fo^2^+2Fc^2^)/3 
;
_refine_ls_weighting_scheme calc
_refine_ls_wR_factor_gt 0.1383
_refine_ls_wR_factor_ref 0.1466
_reflns_number_gt 2690
_reflns_number_total 3890
_reflns_threshold_expression >2sigma(I)
_cod_data_source_file ic8002542-file003_1.cif
_cod_data_source_block 1
_cod_original_cell_volume 1374.77(10)
_cod_original_formula_sum 'C18 H38 Cu2 N8 Ni O8  '
_cod_database_code 4305054

loop_
_symmetry_equiv_pos_as_xyz
'x, y, z'
'-x+1/2, y+1/2, -z'
'-x, -y, -z'
'x-1/2, -y-1/2, z'

loop_
_atom_site_label
_atom_site_type_symbol
_atom_site_fract_x
_atom_site_fract_y
_atom_site_fract_z
_atom_site_U_iso_or_equiv
_atom_site_adp_type
_atom_site_occupancy
_atom_site_symmetry_multiplicity
_atom_site_calc_flag
_atom_site_refinement_flags
_atom_site_disorder_assembly
_atom_site_disorder_group
C12 C 0.2841(4) 0.6663(2) 0.4688(3) 0.0141(7) Uani 1 1 d . . .
C13 C 0.1374(4) 0.6751(3) 0.3795(3) 0.0153(7) Uani 1 1 d . . .
H13 H 0.0543 0.6980 0.4037 0.018 Uiso 1 1 calc R . .
C14 C 0.0981(4) 0.6530(3) 0.2540(3) 0.0143(7) Uani 1 1 d . . .
C16 C 0.1604(4) 0.5998(3) 0.0782(3) 0.0144(7) Uani 1 1 d . . .
H16A H 0.1765 0.6570 0.0380 0.017 Uiso 1 1 calc R . .
H16B H 0.0485 0.5814 0.0434 0.017 Uiso 1 1 calc R . .
C17 C 0.2682(4) 0.5216(3) 0.0615(3) 0.0176(7) Uani 1 1 d . . .
H17A H 0.2329 0.4613 0.0828 0.021 Uiso 1 1 calc R . .
H17B H 0.2625 0.5189 -0.0230 0.021 Uiso 1 1 calc R . .
C20 C -0.0721(4) 0.6731(3) 0.1718(3) 0.0199(8) Uani 1 1 d . . .
H20A H -0.0699 0.7116 0.1046 0.030 Uiso 1 1 calc R . .
H20B H -0.1286 0.7057 0.2172 0.030 Uiso 1 1 calc R . .
H20C H -0.1257 0.6147 0.1414 0.030 Uiso 1 1 calc R . .
C21 C 0.3067(4) 0.7001(3) 0.5948(3) 0.0186(8) Uani 1 1 d . . .
H21A H 0.3537 0.6506 0.6521 0.028 Uiso 1 1 calc R . .
H21B H 0.2045 0.7172 0.6005 0.028 Uiso 1 1 calc R . .
H21C H 0.3764 0.7540 0.6129 0.028 Uiso 1 1 calc R . .
C1 C 1.0135(4) 0.5541(3) 0.6498(4) 0.0180(8) Uani 1 1 d . . .
C2 C 0.7881(4) 0.5408(3) 0.4285(3) 0.0157(7) Uani 1 1 d . . .
O100 O 0.3525(3) 0.41321(18) 0.3271(2) 0.0161(5) Uani 1 1 d D . .
H1 H 0.424(3) 0.411(3) 0.3973(19) 0.019 Uiso 1 1 d D . .
H2 H 0.262(2) 0.427(3) 0.332(3) 0.019 Uiso 1 1 d D . .
O2 O 0.5204(3) 0.3433(2) 0.0554(3) 0.0225(6) Uani 1 1 d D . .
H3 H 0.605(3) 0.310(3) 0.089(4) 0.027 Uiso 1 1 d D . .
H4 H 0.454(4) 0.336(3) 0.090(4) 0.027 Uiso 1 1 d D . .
O1 O 0.8097(3) 0.23945(19) 0.1580(2) 0.0182(5) Uani 1 1 d D . .
H6 H 0.853(5) 0.2912(17) 0.190(3) 0.022 Uiso 1 1 d D . .
H5 H 0.805(5) 0.203(2) 0.215(3) 0.022 Uiso 1 1 d D . .
O11 O 0.4125(3) 0.63140(17) 0.4538(2) 0.0143(5) Uani 1 1 d . . .
Ni2 Ni 1.0000 0.5000 0.5000 0.01446(17) Uani 1 2 d S . .
N15 N 0.2032(3) 0.6160(2) 0.2098(3) 0.0130(6) Uani 1 1 d . . .
N18 N 0.4362(3) 0.5407(2) 0.1413(3) 0.0149(6) Uani 1 1 d . . .
H19A H 0.4802 0.5861 0.1086 0.018 Uiso 1 1 calc R . .
H19B H 0.4963 0.4882 0.1506 0.018 Uiso 1 1 calc R . .
N1 N 1.0218(4) 0.5889(2) 0.7414(3) 0.0204(7) Uani 1 1 d . . .
N2 N 0.6563(3) 0.5625(2) 0.3844(3) 0.0153(6) Uani 1 1 d . . .
Cu1 Cu 0.42415(4) 0.58303(3) 0.30245(4) 0.01145(14) Uani 1 1 d . . .

loop_
_atom_site_aniso_label
_atom_site_aniso_U_11
_atom_site_aniso_U_22
_atom_site_aniso_U_33
_atom_site_aniso_U_23
_atom_site_aniso_U_13
_atom_site_aniso_U_12
C12 0.0177(15) 0.0095(16) 0.0180(17) -0.0045(13) 0.0097(14) -0.0028(13)
C13 0.0132(15) 0.0141(17) 0.0191(18) 0.0023(14) 0.0061(13) 0.0037(13)
C14 0.0070(13) 0.0163(18) 0.0169(17) 0.0011(14) 0.0008(12) 0.0003(12)
C16 0.0118(15) 0.0172(18) 0.0104(16) 0.0018(13) -0.0013(12) 0.0030(13)
C17 0.0152(15) 0.023(2) 0.0126(16) -0.0028(15) 0.0019(13) -0.0004(14)
C20 0.0107(14) 0.022(2) 0.0186(18) -0.0040(16) -0.0054(13) 0.0071(14)
C21 0.0189(16) 0.0186(19) 0.0189(18) -0.0063(15) 0.0073(14) -0.0016(14)
C2 0.0100(15) 0.0161(19) 0.027(2) -0.0006(16) 0.0045(14) -0.0003(14)
C1 0.0109(14) 0.0189(18) 0.0146(17) -0.0084(14) 0.0009(12) -0.0004(14)
O100 0.0108(11) 0.0194(14) 0.0162(13) -0.0021(10) 0.0022(9) -0.0031(10)
O2 0.0220(13) 0.0218(15) 0.0271(15) 0.0064(13) 0.0128(12) 0.0037(11)
O1 0.0196(13) 0.0181(14) 0.0165(13) -0.0009(11) 0.0057(11) 0.0014(11)
O11 0.0119(10) 0.0163(13) 0.0143(12) -0.0030(10) 0.0039(9) 0.0011(10)
Ni2 0.0083(3) 0.0145(3) 0.0176(3) -0.0031(3) 0.0005(2) 0.0022(2)
N15 0.0116(12) 0.0125(14) 0.0133(14) -0.0012(12) 0.0020(11) 0.0014(11)
N18 0.0147(13) 0.0161(16) 0.0135(14) -0.0008(12) 0.0045(11) 0.0004(12)
N2 0.0180(14) 0.0208(18) 0.0209(16) -0.0044(14) 0.0047(12) -0.0001(13)
N1 0.0127(13) 0.0166(16) 0.0152(15) 0.0000(12) 0.0028(11) 0.0023(12)
Cu1 0.0079(2) 0.0132(2) 0.0121(2) -0.00019(17) 0.00197(15) 0.00156(15)

loop_
_atom_type_symbol
_atom_type_description
_atom_type_scat_dispersion_real
_atom_type_scat_dispersion_imag
_atom_type_scat_source
C C 0.0033 0.0016 'International Tables Vol C Tables 4.2.6.8 and 6.1.1.4'
H H 0.0000 0.0000 'International Tables Vol C Tables 4.2.6.8 and 6.1.1.4'
O O 0.0106 0.0060 'International Tables Vol C Tables 4.2.6.8 and 6.1.1.4'
Ni Ni 0.3393 1.1124 'International Tables Vol C Tables 4.2.6.8 and 6.1.1.4'
N N 0.0061 0.0033 'International Tables Vol C Tables 4.2.6.8 and 6.1.1.4'
Cu Cu 0.3201 1.2651 'International Tables Vol C Tables 4.2.6.8 and 6.1.1.4'

loop_
_geom_angle_atom_site_label_1
_geom_angle_atom_site_label_2
_geom_angle_atom_site_label_3
_geom_angle
_geom_angle_site_symmetry_1
_geom_angle_site_symmetry_3
_geom_angle_publ_flag
O11 C12 C13 125.4(3) . . ?
O11 C12 C21 114.8(3) . . ?
C13 C12 C21 119.8(3) . . ?
C12 C13 C14 127.1(3) . . ?
C12 C13 H13 116.5 . . ?
C14 C13 H13 116.5 . . ?
N15 C14 C13 122.1(3) . . ?
N15 C14 C20 120.7(3) . . ?
C13 C14 C20 117.1(3) . . ?
N15 C16 C17 107.3(3) . . ?
N15 C16 H16A 110.3 . . ?
C17 C16 H16A 110.3 . . ?
N15 C16 H16B 110.3 . . ?
C17 C16 H16B 110.3 . . ?
H16A C16 H16B 108.5 . . ?
N18 C17 C16 109.0(3) . . ?
N18 C17 H17A 109.9 . . ?
C16 C17 H17A 109.9 . . ?
N18 C17 H17B 109.9 . . ?
C16 C17 H17B 109.9 . . ?
H17A C17 H17B 108.3 . . ?
C14 C20 H20A 109.5 . . ?
C14 C20 H20B 109.5 . . ?
H20A C20 H20B 109.5 . . ?
C14 C20 H20C 109.5 . . ?
H20A C20 H20C 109.5 . . ?
H20B C20 H20C 109.5 . . ?
C12 C21 H21A 109.5 . . ?
C12 C21 H21B 109.5 . . ?
H21A C21 H21B 109.5 . . ?
C12 C21 H21C 109.5 . . ?
H21A C21 H21C 109.5 . . ?
H21B C21 H21C 109.5 . . ?
N1 C1 Ni2 178.9(4) . . ?
N2 C2 Ni2 177.6(4) . . ?
H1 O100 H2 111(3) . . ?
H3 O2 H4 112(3) . . ?
H6 O1 H5 108(3) . . ?
C12 O11 Cu1 125.1(2) . . ?
C1 Ni2 C1 180.0 3_766 . ?
C1 Ni2 C2 88.40(15) 3_766 . ?
C1 Ni2 C2 91.60(15) . . ?
C1 Ni2 C2 91.60(15) 3_766 3_766 ?
C1 Ni2 C2 88.40(15) . 3_766 ?
C2 Ni2 C2 179.999(1) . 3_766 ?
C14 N15 C16 120.3(3) . . ?
C14 N15 Cu1 126.1(2) . . ?
C16 N15 Cu1 113.5(2) . . ?
C17 N18 Cu1 106.4(2) . . ?
C17 N18 H19A 110.5 . . ?
Cu1 N18 H19A 110.5 . . ?
C17 N18 H19B 110.5 . . ?
Cu1 N18 H19B 110.5 . . ?
H19A N18 H19B 108.6 . . ?
C2 N2 Cu1 172.7(3) . . ?
O11 Cu1 N15 93.95(11) . . ?
O11 Cu1 N2 88.73(11) . . ?
N15 Cu1 N2 172.59(13) . . ?
O11 Cu1 N18 176.53(12) . . ?
N15 Cu1 N18 84.99(12) . . ?
N2 Cu1 N18 91.93(12) . . ?

loop_
_geom_bond_atom_site_label_1
_geom_bond_atom_site_label_2
_geom_bond_distance
_geom_bond_site_symmetry_2
_geom_bond_publ_flag
C12 O11 1.303(4) . ?
C12 C13 1.367(5) . ?
C12 C21 1.493(5) . ?
C13 C14 1.420(5) . ?
C13 H13 0.9300 . ?
C14 N15 1.315(4) . ?
C14 C20 1.513(4) . ?
C16 N15 1.467(4) . ?
C16 C17 1.517(5) . ?
C16 H16A 0.9700 . ?
C16 H16B 0.9700 . ?
C17 N18 1.487(4) . ?
C17 H17A 0.9700 . ?
C17 H17B 0.9700 . ?
C20 H20A 0.9600 . ?
C20 H20B 0.9600 . ?
C20 H20C 0.9600 . ?
C21 H21A 0.9600 . ?
C21 H21B 0.9600 . ?
C21 H21C 0.9600 . ?
C1 N1 1.155(5) . ?
C1 Ni2 1.873(4) . ?
C2 N2 1.146(5) . ?
C2 Ni2 1.867(3) . ?
O100 H1 0.848(13) . ?
O100 H2 0.843(13) . ?
O2 H3 0.862(18) . ?
O2 H4 0.828(18) . ?
O1 H6 0.852(18) . ?
O1 H5 0.852(18) . ?
O11 Cu1 1.928(2) . ?
Ni2 C2 1.867(3) 3_766 ?
Ni2 C1 1.873(4) 3_766 ?
N15 Cu1 1.944(3) . ?
N18 Cu1 2.008(3) . ?
N18 H19A 0.9000 . ?
N18 H19B 0.9000 . ?
N2 Cu1 1.972(3) . ?
